data_4080458
loop_
_publ_author_name
'Hu, Shaowei'
'Shima, Takanori'
'Luo, Yi'
'Hou, Zhaomin'

_publ_section_title
;
 Tetranuclear Zirconium and Hafnium Polyhydride Complexes Composed of the
 &#x201C;CpMH2&#x201D; Units
;
_journal_issue 7
_journal_name_full Organometallics
_journal_page_first 2145
_journal_paper_doi 10.1021/om400012a
_journal_volume 32
_journal_year 2013
_chemical_formula_sum 'C48 H92 Hf4 Si4'
_chemical_formula_weight 1495.54
_chemical_name_systematic
; 
 ? 
;
_space_group_IT_number 15
_symmetry_cell_setting monoclinic
_symmetry_space_group_name_Hall '-C 2yc'
_symmetry_space_group_name_H-M 'C 1 2/c 1'
_atom_sites_solution_hydrogens geom
_atom_sites_solution_primary direct
_atom_sites_solution_secondary difmap
_audit_creation_method SHELXL-97
_cell_angle_alpha 90.00
_cell_angle_beta 110.554(2)
_cell_angle_gamma 90.00
_cell_formula_units_Z 4
_cell_length_a 22.629(2)
_cell_length_b 12.1038(12)
_cell_length_c 23.781(2)
_cell_measurement_reflns_used 18661
_cell_measurement_temperature 173(2)
_cell_measurement_theta_max 27.53
_cell_measurement_theta_min 1.83
_cell_volume 6098.9(10)
_computing_cell_refinement 'Bruker SMART'
_computing_data_collection 'Bruker SMART'
_computing_data_reduction 'Bruker SHELXTL'
_computing_molecular_graphics 'Bruker SHELXTL'
_computing_publication_material 'Bruker SHELXTL'
_computing_structure_refinement 'SHELXL-97 (Sheldrick, 1997)'
_computing_structure_solution 'SHELXS-97 (Sheldrick, 1990)'
_diffrn_ambient_temperature 173(2)
_diffrn_measured_fraction_theta_full 0.986
_diffrn_measured_fraction_theta_max 0.986
_diffrn_measurement_device_type 'CCD area detector'
_diffrn_measurement_method 'phi and omega scans'
_diffrn_radiation_monochromator graphite
_diffrn_radiation_source 'fine-focus sealed tube'
_diffrn_radiation_type MoK\a
_diffrn_radiation_wavelength 0.71073
_diffrn_reflns_av_R_equivalents 0.0249
_diffrn_reflns_av_sigmaI/netI 0.0346
_diffrn_reflns_limit_h_max 12
_diffrn_reflns_limit_h_min -29
_diffrn_reflns_limit_k_max 15
_diffrn_reflns_limit_k_min -15
_diffrn_reflns_limit_l_max 30
_diffrn_reflns_limit_l_min -30
_diffrn_reflns_number 18661
_diffrn_reflns_theta_full 27.53
_diffrn_reflns_theta_max 27.53
_diffrn_reflns_theta_min 1.83
_exptl_absorpt_coefficient_mu 6.890
_exptl_absorpt_correction_T_max 0.3395
_exptl_absorpt_correction_T_min 0.3395
_exptl_absorpt_correction_type multi-scan
_exptl_absorpt_process_details SADABS
_exptl_crystal_colour black
_exptl_crystal_density_diffrn 1.629
_exptl_crystal_density_method 'not measured'
_exptl_crystal_description block
_exptl_crystal_F_000 2896
_exptl_crystal_size_max 0.20
_exptl_crystal_size_mid 0.20
_exptl_crystal_size_min 0.20
_platon_squeeze_details ' '
_refine_diff_density_max 1.309
_refine_diff_density_min -1.023
_refine_diff_density_rms 0.115
_refine_ls_extinction_method none
_refine_ls_goodness_of_fit_ref 0.982
_refine_ls_hydrogen_treatment mixed
_refine_ls_matrix_type full
_refine_ls_number_parameters 281
_refine_ls_number_reflns 6938
_refine_ls_number_restraints 0
_refine_ls_restrained_S_all 0.982
_refine_ls_R_factor_all 0.0255
_refine_ls_R_factor_gt 0.0214
_refine_ls_shift/su_max 0.001
_refine_ls_shift/su_mean 0.000
_refine_ls_structure_factor_coef Fsqd
_refine_ls_weighting_details 'calc w=1/[\s^2^(Fo^2^)+(0.0195P)^2^+0.0000P] where P=(Fo^2^+2Fc^2^)/3'
_refine_ls_weighting_scheme calc
_refine_ls_wR_factor_gt 0.0458
_refine_ls_wR_factor_ref 0.0464
_reflns_number_gt 6057
_reflns_number_total 6938
_reflns_threshold_expression >2sigma(I)
_cod_data_source_file om400012a_si_002.cif
_cod_data_source_block 2Hf
_cod_depositor_comments
;
The following automatic conversions were performed:

'_symmetry_cell_setting' value 'Monoclinic' changed to 'monoclinic'
according to /home/saulius/struct/CIF-dictionaries/cif_core.dic
dictionary named 'cif_core.dic' version 2.4.2 from
2011-04-26.

'_exptl_absorpt_correction_type' value 'Multi-scan'
changed to 'multi-scan' according to
/home/saulius/struct/CIF-dictionaries/cif_core.dic dictionary named
'cif_core.dic' version 2.4.2 from 2011-04-26.

Automatic conversion script
Id: cif_fix_values 1891 2012-01-12 08:04:46Z andrius 
;
_cod_original_cell_volume 6098.8(10)
_cod_original_sg_symbol_H-M C2/c
_cod_database_code 4080458

loop_
_symmetry_equiv_pos_as_xyz
'x, y, z'
'-x, y, -z+1/2'
'x+1/2, y+1/2, z'
'-x+1/2, y+1/2, -z+1/2'
'-x, -y, -z'
'x, -y, z-1/2'
'-x+1/2, -y+1/2, -z'
'x+1/2, -y+1/2, z-1/2'

loop_
_atom_site_label
_atom_site_type_symbol
_atom_site_fract_x
_atom_site_fract_y
_atom_site_fract_z
_atom_site_U_iso_or_equiv
_atom_site_adp_type
_atom_site_occupancy
_atom_site_symmetry_multiplicity
_atom_site_calc_flag
_atom_site_refinement_flags
Hf1 Hf 0.065974(6) 0.136486(11) 0.247801(6) 0.01737(4) Uani 1 1 d .
Hf2 Hf -0.027381(7) 0.311764(11) 0.182040(6) 0.01815(4) Uani 1 1 d .
Si1 Si 0.23055(5) 0.20998(8) 0.23954(5) 0.0278(2) Uani 1 1 d .
Si2 Si -0.06864(5) 0.22978(9) 0.01482(4) 0.0295(2) Uani 1 1 d .
C1 C 0.17240(16) 0.1020(3) 0.24239(15) 0.0231(7) Uani 1 1 d .
C2 C 0.17207(16) 0.0496(3) 0.29675(15) 0.0219(7) Uani 1 1 d .
C3 C 0.12801(16) -0.0382(3) 0.28186(16) 0.0246(8) Uani 1 1 d .
C4 C 0.10059(16) -0.0438(3) 0.21806(16) 0.0251(8) Uani 1 1 d .
C5 C 0.12824(17) 0.0404(3) 0.19386(15) 0.0250(8) Uani 1 1 d .
C6 C 0.21504(17) 0.0746(3) 0.35914(15) 0.0284(8) Uani 1 1 d .
H6A H 0.1936 0.0576 0.3874 0.043 Uiso 1 1 calc R
H6B H 0.2264 0.1531 0.3622 0.043 Uiso 1 1 calc R
H6C H 0.2533 0.0297 0.3688 0.043 Uiso 1 1 calc R
C7 C 0.11580(19) -0.1178(3) 0.32540(18) 0.0339(9) Uani 1 1 d .
H7A H 0.1495 -0.1732 0.3379 0.051 Uiso 1 1 calc R
H7B H 0.0752 -0.1547 0.3059 0.051 Uiso 1 1 calc R
H7C H 0.1148 -0.0773 0.3607 0.051 Uiso 1 1 calc R
C8 C 0.05423(19) -0.1294(3) 0.18146(18) 0.0342(9) Uani 1 1 d .
H8A H 0.0204 -0.0927 0.1492 0.051 Uiso 1 1 calc R
H8B H 0.0362 -0.1693 0.2075 0.051 Uiso 1 1 calc R
H8C H 0.0761 -0.1816 0.1640 0.051 Uiso 1 1 calc R
C9 C 0.11512(19) 0.0539(3) 0.12739(15) 0.0358(9) Uani 1 1 d .
H9A H 0.1491 0.0193 0.1170 0.054 Uiso 1 1 calc R
H9B H 0.1129 0.1327 0.1174 0.054 Uiso 1 1 calc R
H9C H 0.0749 0.0185 0.1046 0.054 Uiso 1 1 calc R
C10 C 0.31067(17) 0.1493(3) 0.27217(18) 0.0352(9) Uani 1 1 d .
H10A H 0.3210 0.1379 0.3154 0.053 Uiso 1 1 calc R
H10B H 0.3415 0.1997 0.2656 0.053 Uiso 1 1 calc R
H10C H 0.3118 0.0783 0.2528 0.053 Uiso 1 1 calc R
C11 C 0.2199(2) 0.2556(4) 0.1618(2) 0.0553(13) Uani 1 1 d .
H11A H 0.2538 0.3068 0.1629 0.083 Uiso 1 1 calc R
H11B H 0.1790 0.2929 0.1443 0.083 Uiso 1 1 calc R
H11C H 0.2211 0.1911 0.1373 0.083 Uiso 1 1 calc R
C12 C 0.2269(2) 0.3369(3) 0.2821(2) 0.0499(12) Uani 1 1 d .
H12A H 0.2369 0.3183 0.3246 0.075 Uiso 1 1 calc R
H12B H 0.1843 0.3683 0.2659 0.075 Uiso 1 1 calc R
H12C H 0.2575 0.3909 0.2783 0.075 Uiso 1 1 calc R
C13 C -0.06111(17) 0.3409(3) 0.07162(14) 0.0234(8) Uani 1 1 d .
C14 C -0.11299(17) 0.3778(3) 0.08920(14) 0.0233(8) Uani 1 1 d .
C15 C -0.09353(18) 0.4718(3) 0.12672(15) 0.0260(8) Uani 1 1 d .
C16 C -0.03029(18) 0.4960(3) 0.13273(15) 0.0264(8) Uani 1 1 d .
C17 C -0.00990(17) 0.4176(3) 0.09887(15) 0.0265(8) Uani 1 1 d .
C18 C -0.17862(17) 0.3325(3) 0.06658(17) 0.0321(9) Uani 1 1 d .
H18A H -0.1981 0.3434 0.0970 0.048 Uiso 1 1 calc R
H18B H -0.1773 0.2534 0.0583 0.048 Uiso 1 1 calc R
H18C H -0.2035 0.3711 0.0296 0.048 Uiso 1 1 calc R
C19 C -0.13412(19) 0.5405(3) 0.15178(16) 0.0357(9) Uani 1 1 d .
H19A H -0.1526 0.6019 0.1244 0.054 Uiso 1 1 calc R
H19B H -0.1082 0.5698 0.1911 0.054 Uiso 1 1 calc R
H19C H -0.1679 0.4945 0.1561 0.054 Uiso 1 1 calc R
C20 C 0.0060(2) 0.5965(3) 0.16356(17) 0.0405(11) Uani 1 1 d .
H20A H -0.0022 0.6577 0.1348 0.061 Uiso 1 1 calc R
H20B H 0.0513 0.5798 0.1788 0.061 Uiso 1 1 calc R
H20C H -0.0073 0.6175 0.1971 0.061 Uiso 1 1 calc R
C21 C 0.05336(18) 0.4213(3) 0.09110(17) 0.0378(10) Uani 1 1 d .
H21A H 0.0493 0.4607 0.0539 0.057 Uiso 1 1 calc R
H21B H 0.0681 0.3458 0.0890 0.057 Uiso 1 1 calc R
H21C H 0.0838 0.4598 0.1253 0.057 Uiso 1 1 calc R
C22 C 0.0025(2) 0.2195(4) -0.00756(18) 0.0478(12) Uani 1 1 d .
H22A H 0.0116 0.2920 -0.0210 0.072 Uiso 1 1 calc R
H22B H -0.0055 0.1661 -0.0404 0.072 Uiso 1 1 calc R
H22C H 0.0388 0.1950 0.0269 0.072 Uiso 1 1 calc R
C23 C -0.1360(2) 0.2653(4) -0.05469(16) 0.0444(11) Uani 1 1 d .
H23A H -0.1755 0.2614 -0.0466 0.067 Uiso 1 1 calc R
H23B H -0.1375 0.2129 -0.0866 0.067 Uiso 1 1 calc R
H23C H -0.1303 0.3403 -0.0675 0.067 Uiso 1 1 calc R
C24 C -0.0836(2) 0.0903(3) 0.04112(18) 0.0458(11) Uani 1 1 d .
H24A H -0.0485 0.0703 0.0776 0.069 Uiso 1 1 calc R
H24B H -0.0873 0.0355 0.0097 0.069 Uiso 1 1 calc R
H24C H -0.1229 0.0921 0.0497 0.069 Uiso 1 1 calc R
H1 H 0.0390(18) 0.230(3) 0.1742(17) 0.050 Uiso 1 1 d .
H2 H -0.0978(18) 0.228(3) 0.1798(17) 0.050 Uiso 1 1 d .
H3 H 0.0000 0.418(4) 0.2500 0.050 Uiso 1 2 d S
H4 H 0.0000 0.050(4) 0.2500 0.050 Uiso 1 2 d S
H5 H -0.028(4) 0.127(6) 0.185(3) 0.050 Uiso 0.50 1 d P
H6 H 0.063(4) 0.297(6) 0.245(3) 0.050 Uiso 0.50 1 d P

loop_
_atom_site_aniso_label
_atom_site_aniso_U_11
_atom_site_aniso_U_22
_atom_site_aniso_U_33
_atom_site_aniso_U_23
_atom_site_aniso_U_13
_atom_site_aniso_U_12
Hf1 0.01711(8) 0.01521(7) 0.01960(7) -0.00064(5) 0.00618(6) -0.00016(6)
Hf2 0.01941(8) 0.01639(7) 0.01808(7) -0.00040(5) 0.00586(6) -0.00079(6)
Si1 0.0221(5) 0.0268(5) 0.0374(6) 0.0011(4) 0.0141(5) -0.0024(4)
Si2 0.0364(6) 0.0298(6) 0.0195(5) -0.0027(4) 0.0064(5) 0.0034(5)
C1 0.0181(18) 0.0231(18) 0.0284(18) 0.0010(15) 0.0086(15) 0.0049(15)
C2 0.0166(17) 0.0209(17) 0.0261(17) 0.0013(14) 0.0050(15) 0.0032(14)
C3 0.0216(19) 0.0185(17) 0.0352(19) 0.0037(15) 0.0118(16) 0.0054(15)
C4 0.0209(19) 0.0173(17) 0.036(2) -0.0058(15) 0.0089(16) 0.0056(15)
C5 0.0247(19) 0.0255(19) 0.0290(18) -0.0035(15) 0.0145(16) 0.0051(16)
C6 0.0216(19) 0.029(2) 0.0296(19) 0.0011(16) 0.0028(16) 0.0039(16)
C7 0.030(2) 0.027(2) 0.047(2) 0.0077(18) 0.016(2) 0.0063(17)
C8 0.032(2) 0.025(2) 0.045(2) -0.0123(17) 0.014(2) -0.0026(17)
C9 0.038(2) 0.045(2) 0.0273(19) -0.0053(18) 0.0147(18) 0.004(2)
C10 0.025(2) 0.039(2) 0.044(2) -0.0079(19) 0.0149(19) -0.0017(18)
C11 0.037(3) 0.073(3) 0.056(3) 0.024(3) 0.017(2) -0.012(2)
C12 0.046(3) 0.025(2) 0.092(4) -0.005(2) 0.041(3) -0.005(2)
C13 0.028(2) 0.0221(18) 0.0200(16) 0.0029(14) 0.0088(16) 0.0022(15)
C14 0.0236(19) 0.0228(18) 0.0203(17) 0.0057(14) 0.0039(15) 0.0022(15)
C15 0.037(2) 0.0196(18) 0.0213(17) 0.0036(14) 0.0097(17) 0.0059(16)
C16 0.037(2) 0.0174(17) 0.0236(17) 0.0046(14) 0.0094(17) -0.0034(16)
C17 0.027(2) 0.030(2) 0.0220(17) 0.0064(15) 0.0077(16) -0.0028(16)
C18 0.022(2) 0.035(2) 0.036(2) 0.0013(17) 0.0056(18) 0.0010(17)
C19 0.047(3) 0.030(2) 0.032(2) 0.0040(17) 0.017(2) 0.0151(19)
C20 0.060(3) 0.028(2) 0.031(2) -0.0003(17) 0.012(2) -0.016(2)
C21 0.034(2) 0.048(3) 0.036(2) 0.0025(19) 0.019(2) -0.008(2)
C22 0.055(3) 0.058(3) 0.032(2) -0.008(2) 0.018(2) 0.011(2)
C23 0.046(3) 0.057(3) 0.0243(19) -0.0062(19) 0.005(2) 0.004(2)
C24 0.069(3) 0.030(2) 0.037(2) -0.0038(18) 0.017(2) -0.001(2)

loop_
_atom_type_symbol
_atom_type_description
_atom_type_scat_dispersion_real
_atom_type_scat_dispersion_imag
_atom_type_scat_source
C C 0.0033 0.0016 'International Tables Vol C Tables 4.2.6.8 and 6.1.1.4'
H H 0.0000 0.0000 'International Tables Vol C Tables 4.2.6.8 and 6.1.1.4'
Si Si 0.0817 0.0704 'International Tables Vol C Tables 4.2.6.8 and 6.1.1.4'
Hf Hf -0.5830 6.1852 'International Tables Vol C Tables 4.2.6.8 and 6.1.1.4'

loop_
_geom_angle_atom_site_label_1
_geom_angle_atom_site_label_2
_geom_angle_atom_site_label_3
_geom_angle
_geom_angle_site_symmetry_1
_geom_angle_site_symmetry_3
C1 Hf1 C5 33.57(11) . .
C1 Hf1 C2 33.57(10) . .
C5 Hf1 C2 54.67(11) . .
C1 Hf1 C4 55.63(11) . .
C5 Hf1 C4 32.95(11) . .
C2 Hf1 C4 54.60(11) . .
C1 Hf1 C3 55.55(11) . .
C5 Hf1 C3 54.66(11) . .
C2 Hf1 C3 32.78(11) . .
C4 Hf1 C3 33.03(11) . .
C1 Hf1 Hf2 128.32(8) . 2
C5 Hf1 Hf2 159.57(8) . 2
C2 Hf1 Hf2 117.12(8) . 2
C4 Hf1 Hf2 162.00(8) . 2
C3 Hf1 Hf2 130.75(8) . 2
C1 Hf1 Hf2 127.23(8) . .
C5 Hf1 Hf2 118.66(8) . .
C2 Hf1 Hf2 156.94(8) . .
C4 Hf1 Hf2 134.33(8) . .
C3 Hf1 Hf2 166.15(8) . .
Hf2 Hf1 Hf2 60.330(8) 2 .
C1 Hf1 Hf1 170.32(8) . 2
C5 Hf1 Hf1 139.35(8) . 2
C2 Hf1 Hf1 141.40(8) . 2
C4 Hf1 Hf1 114.87(8) . 2
C3 Hf1 Hf1 115.85(8) . 2
Hf2 Hf1 Hf1 59.933(5) 2 2
Hf2 Hf1 Hf1 59.828(6) . 2
C1 Hf1 H1 93.1(11) . .
C5 Hf1 H1 82.4(11) . .
C2 Hf1 H1 126.6(11) . .
C4 Hf1 H1 106.1(11) . .
C3 Hf1 H1 136.6(11) . .
Hf2 Hf1 H1 91.6(11) 2 .
Hf2 Hf1 H1 37.0(11) . .
Hf1 Hf1 H1 91.6(11) 2 .
C1 Hf1 H4 135.7(14) . .
C5 Hf1 H4 111.1(12) . .
C2 Hf1 H4 113.8(12) . .
C4 Hf1 H4 81.4(13) . .
C3 Hf1 H4 83.1(13) . .
Hf2 Hf1 H4 89.3(12) 2 .
Hf2 Hf1 H4 89.2(12) . .
Hf1 Hf1 H4 34.6(14) 2 .
H1 Hf1 H4 110.2(13) . .
C1 Hf1 H5 134.4(19) . .
C5 Hf1 H5 103(2) . .
C2 Hf1 H5 149(2) . .
C4 Hf1 H5 95(2) . .
C3 Hf1 H5 119(2) . .
Hf2 Hf1 H5 91(2) 2 .
Hf2 Hf1 H5 48(2) . .
Hf1 Hf1 H5 43.0(19) 2 .
H1 Hf1 H5 60(2) . .
H4 Hf1 H5 51(2) . .
C1 Hf1 H6 101(2) . .
C5 Hf1 H6 118(2) . .
C2 Hf1 H6 117(2) . .
C4 Hf1 H6 151(2) . .
C3 Hf1 H6 150(2) . .
Hf2 Hf1 H6 45(2) 2 .
Hf2 Hf1 H6 43(2) . .
Hf1 Hf1 H6 88(2) 2 .
H1 Hf1 H6 54(2) . .
H4 Hf1 H6 123(3) . .
H5 Hf1 H6 91(3) . .
C13 Hf2 C17 33.72(11) . .
C13 Hf2 C14 33.72(11) . .
C17 Hf2 C14 55.06(11) . .
C13 Hf2 C16 55.45(11) . .
C17 Hf2 C16 32.98(11) . .
C14 Hf2 C16 54.47(11) . .
C13 Hf2 C15 55.51(11) . .
C17 Hf2 C15 54.77(12) . .
C14 Hf2 C15 32.79(11) . .
C16 Hf2 C15 32.76(11) . .
C13 Hf2 Hf1 130.03(8) . 2
C17 Hf2 Hf1 162.89(8) . 2
C14 Hf2 Hf1 115.37(8) . 2
C16 Hf2 Hf1 156.88(8) . 2
C15 Hf2 Hf1 126.62(8) . 2
C13 Hf2 Hf1 123.13(8) . .
C17 Hf2 Hf1 119.59(8) . .
C14 Hf2 Hf1 150.08(8) . .
C16 Hf2 Hf1 140.02(9) . .
C15 Hf2 Hf1 172.78(9) . .
Hf1 Hf2 Hf1 60.239(8) 2 .
C13 Hf2 Hf2 170.08(8) . 2
C17 Hf2 Hf2 136.46(8) . 2
C14 Hf2 Hf2 147.31(8) . 2
C16 Hf2 Hf2 115.63(8) . 2
C15 Hf2 Hf2 120.21(7) . 2
Hf1 Hf2 Hf2 59.887(6) 2 2
Hf1 Hf2 Hf2 59.783(5) . 2
C13 Hf2 H1 86.0(12) . .
C17 Hf2 H1 80.6(12) . .
C14 Hf2 H1 118.9(12) . .
C16 Hf2 H1 108.4(12) . .
C15 Hf2 H1 135.2(12) . .
Hf1 Hf2 H1 94.6(12) 2 .
Hf1 Hf2 H1 40.0(12) . .
Hf2 Hf2 H1 93.7(12) 2 .
C13 Hf2 H2 96.0(12) . .
C17 Hf2 H2 128.5(12) . .
C14 Hf2 H2 76.1(12) . .
C16 Hf2 H2 125.8(12) . .
C15 Hf2 H2 93.3(12) . .
Hf1 Hf2 H2 39.3(12) 2 .
Hf1 Hf2 H2 93.9(12) . .
Hf2 Hf2 H2 93.2(12) 2 .
H1 Hf2 H2 114.7(18) . .
C13 Hf2 H3 131.3(12) . .
C17 Hf2 H3 102.8(11) . .
C14 Hf2 H3 115.8(11) . .
C16 Hf2 H3 75.8(12) . .
C15 Hf2 H3 83.5(11) . .
Hf1 Hf2 H3 94.2(10) 2 .
Hf1 Hf2 H3 94.1(10) . .
Hf2 Hf2 H3 40.3(12) 2 .
H1 Hf2 H3 113.1(12) . .
H2 Hf2 H3 113.1(12) . .
C13 Hf2 H5 100.0(19) . .
C17 Hf2 H5 122.8(18) . .
C14 Hf2 H5 110(2) . .
C16 Hf2 H5 154.7(18) . .
C15 Hf2 H5 141(2) . .
Hf1 Hf2 H5 43.3(18) 2 .
Hf1 Hf2 H5 45(2) . .
Hf2 Hf2 H5 88.2(19) 2 .
H1 Hf2 H5 59(2) . .
H2 Hf2 H5 56(2) . .
H3 Hf2 H5 128(2) . .
C13 Hf2 H6 130(2) . .
C17 Hf2 H6 103(2) . .
C14 Hf2 H6 158(2) . .
C16 Hf2 H6 106(2) . .
C15 Hf2 H6 134(2) . .
Hf1 Hf2 H6 86(2) 2 .
Hf1 Hf2 H6 40(2) . .
Hf2 Hf2 H6 45(2) 2 .
H1 Hf2 H6 53(2) . .
H2 Hf2 H6 126(2) . .
H3 Hf2 H6 61(2) . .
H5 Hf2 H6 84(3) . .
C10 Si1 C12 108.87(19) . .
C10 Si1 C11 107.45(19) . .
C12 Si1 C11 106.3(2) . .
C10 Si1 C1 107.73(16) . .
C12 Si1 C1 113.01(17) . .
C11 Si1 C1 113.27(18) . .
C23 Si2 C22 106.31(19) . .
C23 Si2 C13 108.26(17) . .
C22 Si2 C13 112.60(18) . .
C23 Si2 C24 108.5(2) . .
C22 Si2 C24 108.0(2) . .
C13 Si2 C24 112.87(16) . .
C5 C1 C2 105.6(3) . .
C5 C1 Si1 129.1(3) . .
C2 C1 Si1 124.4(3) . .
C5 C1 Hf1 73.56(19) . .
C2 C1 Hf1 73.63(19) . .
Si1 C1 Hf1 126.11(16) . .
C3 C2 C1 109.3(3) . .
C3 C2 C6 123.9(3) . .
C1 C2 C6 126.5(3) . .
C3 C2 Hf1 73.88(19) . .
C1 C2 Hf1 72.80(19) . .
C6 C2 Hf1 124.1(2) . .
C2 C3 C4 107.9(3) . .
C2 C3 C7 126.2(3) . .
C4 C3 C7 125.7(3) . .
C2 C3 Hf1 73.34(18) . .
C4 C3 Hf1 73.25(19) . .
C7 C3 Hf1 122.9(2) . .
C5 C4 C3 108.0(3) . .
C5 C4 C8 125.0(3) . .
C3 C4 C8 126.9(3) . .
C5 C4 Hf1 73.42(18) . .
C3 C4 Hf1 73.72(18) . .
C8 C4 Hf1 122.5(2) . .
C4 C5 C1 109.1(3) . .
C4 C5 C9 123.3(3) . .
C1 C5 C9 127.4(3) . .
C4 C5 Hf1 73.63(18) . .
C1 C5 Hf1 72.87(18) . .
C9 C5 Hf1 123.2(2) . .
C2 C6 H6A 109.5 . .
C2 C6 H6B 109.5 . .
H6A C6 H6B 109.5 . .
C2 C6 H6C 109.5 . .
H6A C6 H6C 109.5 . .
H6B C6 H6C 109.5 . .
C3 C7 H7A 109.5 . .
C3 C7 H7B 109.5 . .
H7A C7 H7B 109.5 . .
C3 C7 H7C 109.5 . .
H7A C7 H7C 109.5 . .
H7B C7 H7C 109.5 . .
C4 C8 H8A 109.5 . .
C4 C8 H8B 109.5 . .
H8A C8 H8B 109.5 . .
C4 C8 H8C 109.5 . .
H8A C8 H8C 109.5 . .
H8B C8 H8C 109.5 . .
C5 C9 H9A 109.5 . .
C5 C9 H9B 109.5 . .
H9A C9 H9B 109.5 . .
C5 C9 H9C 109.5 . .
H9A C9 H9C 109.5 . .
H9B C9 H9C 109.5 . .
Si1 C10 H10A 109.5 . .
Si1 C10 H10B 109.5 . .
H10A C10 H10B 109.5 . .
Si1 C10 H10C 109.5 . .
H10A C10 H10C 109.5 . .
H10B C10 H10C 109.5 . .
Si1 C11 H11A 109.5 . .
Si1 C11 H11B 109.5 . .
H11A C11 H11B 109.5 . .
Si1 C11 H11C 109.5 . .
H11A C11 H11C 109.5 . .
H11B C11 H11C 109.5 . .
Si1 C12 H12A 109.5 . .
Si1 C12 H12B 109.5 . .
H12A C12 H12B 109.5 . .
Si1 C12 H12C 109.5 . .
H12A C12 H12C 109.5 . .
H12B C12 H12C 109.5 . .
C17 C13 C14 106.0(3) . .
C17 C13 Si2 129.7(3) . .
C14 C13 Si2 123.5(3) . .
C17 C13 Hf2 73.61(18) . .
C14 C13 Hf2 73.65(18) . .
Si2 C13 Hf2 125.17(16) . .
C15 C14 C13 108.9(3) . .
C15 C14 C18 124.8(3) . .
C13 C14 C18 126.0(3) . .
C15 C14 Hf2 74.20(19) . .
C13 C14 Hf2 72.62(19) . .
C18 C14 Hf2 124.3(2) . .
C14 C15 C16 108.0(3) . .
C14 C15 C19 126.4(3) . .
C16 C15 C19 125.4(3) . .
C14 C15 Hf2 73.01(19) . .
C16 C15 Hf2 73.3(2) . .
C19 C15 Hf2 123.4(2) . .
C15 C16 C17 108.8(3) . .
C15 C16 C20 125.1(3) . .
C17 C16 C20 125.8(3) . .
C15 C16 Hf2 73.95(19) . .
C17 C16 Hf2 73.21(19) . .
C20 C16 Hf2 124.8(2) . .
C16 C17 C13 108.2(3) . .
C16 C17 C21 124.1(3) . .
C13 C17 C21 127.6(3) . .
C16 C17 Hf2 73.81(18) . .
C13 C17 Hf2 72.66(18) . .
C21 C17 Hf2 122.2(2) . .
C14 C18 H18A 109.5 . .
C14 C18 H18B 109.5 . .
H18A C18 H18B 109.5 . .
C14 C18 H18C 109.5 . .
H18A C18 H18C 109.5 . .
H18B C18 H18C 109.5 . .
C15 C19 H19A 109.5 . .
C15 C19 H19B 109.5 . .
H19A C19 H19B 109.5 . .
C15 C19 H19C 109.5 . .
H19A C19 H19C 109.5 . .
H19B C19 H19C 109.5 . .
C16 C20 H20A 109.5 . .
C16 C20 H20B 109.5 . .
H20A C20 H20B 109.5 . .
C16 C20 H20C 109.5 . .
H20A C20 H20C 109.5 . .
H20B C20 H20C 109.5 . .
C17 C21 H21A 109.5 . .
C17 C21 H21B 109.5 . .
H21A C21 H21B 109.5 . .
C17 C21 H21C 109.5 . .
H21A C21 H21C 109.5 . .
H21B C21 H21C 109.5 . .
Si2 C22 H22A 109.5 . .
Si2 C22 H22B 109.5 . .
H22A C22 H22B 109.5 . .
Si2 C22 H22C 109.5 . .
H22A C22 H22C 109.5 . .
H22B C22 H22C 109.5 . .
Si2 C23 H23A 109.5 . .
Si2 C23 H23B 109.5 . .
H23A C23 H23B 109.5 . .
Si2 C23 H23C 109.5 . .
H23A C23 H23C 109.5 . .
H23B C23 H23C 109.5 . .
Si2 C24 H24A 109.5 . .
Si2 C24 H24B 109.5 . .
H24A C24 H24B 109.5 . .
Si2 C24 H24C 109.5 . .
H24A C24 H24C 109.5 . .
H24B C24 H24C 109.5 . .

loop_
_geom_bond_atom_site_label_1
_geom_bond_atom_site_label_2
_geom_bond_distance
_geom_bond_site_symmetry_2
Hf1 C1 2.492(3) .
Hf1 C5 2.501(3) .
Hf1 C2 2.503(3) .
Hf1 C4 2.503(3) .
Hf1 C3 2.510(3) .
Hf1 Hf2 3.0117(3) 2
Hf1 Hf2 3.0149(3) .
Hf1 Hf1 3.0242(4) 2
Hf1 H1 1.99(4) .
Hf1 H4 1.84(3) .
Hf1 H5 2.12(8) .
Hf1 H6 1.94(8) .
Hf2 C13 2.489(3) .
Hf2 C17 2.502(3) .
Hf2 C14 2.503(3) .
Hf2 C16 2.509(3) .
Hf2 C15 2.518(3) .
Hf2 Hf1 3.0117(3) 2
Hf2 Hf2 3.0283(4) 2
Hf2 H1 1.86(4) .
Hf2 H2 1.87(4) .
Hf2 H3 1.98(4) .
Hf2 H5 2.24(8) .
Hf2 H6 2.07(8) .
Si1 C10 1.855(4) .
Si1 C12 1.857(4) .
Si1 C11 1.861(4) .
Si1 C1 1.872(4) .
Si2 C23 1.863(4) .
Si2 C22 1.869(4) .
Si2 C13 1.872(3) .
Si2 C24 1.872(4) .
C1 C5 1.442(5) .
C1 C2 1.442(4) .
C2 C3 1.414(5) .
C2 C6 1.492(4) .
C3 C4 1.425(5) .
C3 C7 1.509(5) .
C4 C5 1.419(5) .
C4 C8 1.513(5) .
C5 C9 1.511(5) .
C6 H6A 0.9800 .
C6 H6B 0.9800 .
C6 H6C 0.9800 .
C7 H7A 0.9800 .
C7 H7B 0.9800 .
C7 H7C 0.9800 .
C8 H8A 0.9800 .
C8 H8B 0.9800 .
C8 H8C 0.9800 .
C9 H9A 0.9800 .
C9 H9B 0.9800 .
C9 H9C 0.9800 .
C10 H10A 0.9800 .
C10 H10B 0.9800 .
C10 H10C 0.9800 .
C11 H11A 0.9800 .
C11 H11B 0.9800 .
C11 H11C 0.9800 .
C12 H12A 0.9800 .
C12 H12B 0.9800 .
C12 H12C 0.9800 .
C13 C17 1.448(5) .
C13 C14 1.448(5) .
C14 C15 1.417(5) .
C14 C18 1.495(5) .
C15 C16 1.418(5) .
C15 C19 1.509(5) .
C16 C17 1.422(5) .
C16 C20 1.507(5) .
C17 C21 1.507(5) .
C18 H18A 0.9800 .
C18 H18B 0.9800 .
C18 H18C 0.9800 .
C19 H19A 0.9800 .
C19 H19B 0.9800 .
C19 H19C 0.9800 .
C20 H20A 0.9800 .
C20 H20B 0.9800 .
C20 H20C 0.9800 .
C21 H21A 0.9800 .
C21 H21B 0.9800 .
C21 H21C 0.9800 .
C22 H22A 0.9800 .
C22 H22B 0.9800 .
C22 H22C 0.9800 .
C23 H23A 0.9800 .
C23 H23B 0.9800 .
C23 H23C 0.9800 .
C24 H24A 0.9800 .
C24 H24B 0.9800 .
C24 H24C 0.9800 .

loop_
_platon_squeeze_void_nr
_platon_squeeze_void_average_x
_platon_squeeze_void_average_y
_platon_squeeze_void_average_z
_platon_squeeze_void_volume
_platon_squeeze_void_count_electrons
_platon_squeeze_void_content
1 0.250 0.250 0.000 263 4 ' '
2 0.250 -0.250 0.500 263 4 ' '
3 0.750 -0.250 0.000 263 4 ' '
4 0.750 0.250 0.500 263 4 ' '
